data_7157040
loop_
_publ_author_name
'Muthusamy, Sengodagounder'
'Prabu, Ammasi'
'Suresh, Eringathodi'

_publ_section_title
;
 Copper-catalyzed synthesis of spiro-indolofurobenzopyrans: tandem
 reactions of diazoamides and O-propargyl salicylaldehydes.
;
_journal_issue 35
_journal_name_full 'Organic &amp; biomolecular chemistry'
_journal_page_first 8088
_journal_page_last 8093
_journal_paper_doi 10.1039/c9ob01275c
_journal_volume 17
_journal_year 2019
_chemical_formula_sum 'C48 H38 N2 O6'
_chemical_formula_weight 738.80
_space_group_IT_number 2
_space_group_name_Hall '-P 1'
_space_group_name_H-M_alt 'P -1'
_symmetry_cell_setting triclinic
_symmetry_space_group_name_Hall '-P 1'
_symmetry_space_group_name_H-M 'P -1'
_atom_sites_solution_hydrogens geom
_atom_sites_solution_primary direct
_atom_sites_solution_secondary difmap
_audit_creation_method SHELXL-97
_audit_update_record
;
2017-10-15 deposited with the CCDC.    2019-08-16 downloaded from the CCDC.
;
_cell_angle_alpha 91.650(2)
_cell_angle_beta 95.150(2)
_cell_angle_gamma 113.925(2)
_cell_formula_units_Z 2
_cell_length_a 9.0014(13)
_cell_length_b 9.5478(13)
_cell_length_c 23.864(3)
_cell_measurement_reflns_used 7345
_cell_measurement_temperature 150(2)
_cell_measurement_theta_max 28.22
_cell_measurement_theta_min 2.34
_cell_volume 1862.4(4)
_computing_cell_refinement 'BRUKER SMART'
_computing_data_collection 'BRUKER SMART'
_computing_data_reduction 'BRUKER SAINT'
_computing_molecular_graphics ORTEP
_computing_structure_refinement 'SHELXL-97 (Sheldrick, 1997)'
_computing_structure_solution 'SHELXS-97 (Sheldrick, 1990)'
_diffrn_ambient_temperature 150(2)
_diffrn_measured_fraction_theta_full 0.985
_diffrn_measured_fraction_theta_max 0.985
_diffrn_measurement_device_type 'BRUKER SMART APEX CCD DIFFARCTOMETER'
_diffrn_measurement_method 'OMEGA-PHI SCAN'
_diffrn_radiation_monochromator graphite
_diffrn_radiation_source 'fine-focus sealed tube'
_diffrn_radiation_type MoK\a
_diffrn_radiation_wavelength 0.71073
_diffrn_reflns_av_R_equivalents 0.0223
_diffrn_reflns_av_sigmaI/netI 0.0302
_diffrn_reflns_limit_h_max 10
_diffrn_reflns_limit_h_min -10
_diffrn_reflns_limit_k_max 11
_diffrn_reflns_limit_k_min -11
_diffrn_reflns_limit_l_max 28
_diffrn_reflns_limit_l_min -28
_diffrn_reflns_number 13015
_diffrn_reflns_theta_full 25.00
_diffrn_reflns_theta_max 25.00
_diffrn_reflns_theta_min 1.72
_exptl_absorpt_coefficient_mu 0.087
_exptl_absorpt_correction_T_max 0.9828
_exptl_absorpt_correction_T_min 0.9644
_exptl_absorpt_correction_type multi-scan
_exptl_absorpt_process_details 'BRUKER SADABS'
_exptl_crystal_colour COLOURLESS
_exptl_crystal_density_diffrn 1.317
_exptl_crystal_density_method 'not measured'
_exptl_crystal_description BLOCKS
_exptl_crystal_F_000 776
_exptl_crystal_size_max 0.42
_exptl_crystal_size_mid 0.39
_exptl_crystal_size_min 0.20
_refine_diff_density_max 0.249
_refine_diff_density_min -0.226
_refine_diff_density_rms 0.046
_refine_ls_extinction_method none
_refine_ls_goodness_of_fit_ref 1.099
_refine_ls_hydrogen_treatment constr
_refine_ls_matrix_type full
_refine_ls_number_parameters 507
_refine_ls_number_reflns 6462
_refine_ls_number_restraints 0
_refine_ls_restrained_S_all 1.099
_refine_ls_R_factor_all 0.0520
_refine_ls_R_factor_gt 0.0465
_refine_ls_shift/su_max 0.000
_refine_ls_shift/su_mean 0.000
_refine_ls_structure_factor_coef Fsqd
_refine_ls_weighting_details 'calc w=1/[\s^2^(Fo^2^)+(0.0399P)^2^+1.5515P] where P=(Fo^2^+2Fc^2^)/3'
_refine_ls_weighting_scheme calc
_refine_ls_wR_factor_gt 0.1249
_refine_ls_wR_factor_ref 0.1282
_reflns_number_gt 5683
_reflns_number_total 6462
_reflns_threshold_expression >2sigma(I)
_cod_data_source_file c9ob01275c3.cif
_cod_data_source_block samp43m
_cod_depositor_comments
;
The following automatic conversions were performed:

'_symmetry_cell_setting' value 'TRICLINIC' changed to 'triclinic'
according to
/home/data/users/saulius/crontab/automatic-downloads/rss-feeds/RSC/lib/dictionaries/cif_core.dic
dictionary named 'cif_core.dic' version 2.4.2 from 2011-04-26.

'_exptl_absorpt_correction_type' value 'MULTI-SCAN' changed to
'multi-scan' according to
/home/data/users/saulius/crontab/automatic-downloads/rss-feeds/RSC/lib/dictionaries/cif_core.dic
dictionary named 'cif_core.dic' version 2.4.2 from 2011-04-26.

'_refine_ls_hydrogen_treatment' value 'CONSTR' changed to 'constr'
according to
/home/data/users/saulius/crontab/automatic-downloads/rss-feeds/RSC/lib/dictionaries/cif_core.dic
dictionary named 'cif_core.dic' version 2.4.2 from 2011-04-26.

Automatic conversion script
Id: cif_fix_values 4973 2017-02-22 13:04:09Z antanas 

 Adding full bibliography for 7157040.cif.
;
_cod_original_cell_volume 1862.4(5)
_cod_original_sg_symbol_H-M P-1
_cod_database_code 7157040

loop_
_symmetry_equiv_pos_as_xyz
'x, y, z'
'-x, -y, -z'

loop_
_atom_site_label
_atom_site_type_symbol
_atom_site_fract_x
_atom_site_fract_y
_atom_site_fract_z
_atom_site_U_iso_or_equiv
_atom_site_adp_type
_atom_site_occupancy
_atom_site_symmetry_multiplicity
_atom_site_calc_flag
_atom_site_refinement_flags
O4 O 0.86821(18) -0.02135(16) 0.28520(6) 0.0324(3) Uani 1 1 d .
O5 O 0.77151(17) 0.05418(15) 0.12178(5) 0.0277(3) Uani 1 1 d .
O6 O 0.42146(18) -0.12157(18) 0.07351(7) 0.0372(4) Uani 1 1 d .
C34 C 0.9105(2) 0.1707(2) 0.21589(8) 0.0243(4) Uani 1 1 d .
C25 C 1.0142(2) 0.3190(2) 0.20005(8) 0.0259(4) Uani 1 1 d .
N2 N 0.5638(2) -0.19153(19) 0.01067(7) 0.0289(4) Uani 1 1 d .
C33 C 0.9569(3) 0.1178(2) 0.26455(8) 0.0277(4) Uani 1 1 d .
C30 C 1.1646(3) 0.4064(2) 0.23325(9) 0.0318(5) Uani 1 1 d .
C45 C 0.7195(2) -0.1951(2) 0.01193(8) 0.0275(4) Uani 1 1 d .
C46 C 0.5413(2) -0.1396(2) 0.06163(8) 0.0257(4) Uani 1 1 d .
C36 C 0.6921(2) -0.0887(2) 0.19903(8) 0.0241(4) Uani 1 1 d .
C38 C 0.6621(2) -0.1890(2) 0.15560(8) 0.0254(4) Uani 1 1 d .
H38 H 0.6246 -0.2948 0.1576 0.030 Uiso 1 1 calc R
C37 C 0.7517(2) 0.0711(2) 0.18079(8) 0.0240(4) Uani 1 1 d .
H37 H 0.6697 0.1127 0.1849 0.029 Uiso 1 1 calc R
C40 C 0.8028(2) -0.1472(2) 0.06545(8) 0.0250(4) Uani 1 1 d .
C26 C 0.9719(3) 0.3833(2) 0.15165(8) 0.0279(4) Uani 1 1 d .
H26 H 0.8725 0.3291 0.1298 0.033 Uiso 1 1 calc R
C35 C 0.7008(3) -0.1046(2) 0.26064(8) 0.0297(5) Uani 1 1 d .
H35A H 0.6309 -0.0637 0.2773 0.036 Uiso 1 1 calc R
H35B H 0.6634 -0.2122 0.2680 0.036 Uiso 1 1 calc R
C41 C 0.9589(2) -0.1392(2) 0.07703(10) 0.0333(5) Uani 1 1 d .
H41 H 1.0144 -0.1082 0.1131 0.040 Uiso 1 1 calc R
C39 C 0.6981(2) -0.1061(2) 0.10274(8) 0.0245(4) Uani 1 1 d .
C31 C 1.2077(3) 0.3442(3) 0.28207(9) 0.0365(5) Uani 1 1 d .
H31 H 1.3065 0.4001 0.3040 0.044 Uiso 1 1 calc R
C32 C 1.1073(3) 0.2043(3) 0.29745(9) 0.0346(5) Uani 1 1 d .
H32 H 1.1376 0.1654 0.3297 0.041 Uiso 1 1 calc R
C47 C 0.4409(3) -0.2415(2) -0.03824(9) 0.0372(5) Uani 1 1 d .
H47A H 0.4918 -0.1978 -0.0714 0.045 Uiso 1 1 calc R
H47B H 0.3577 -0.2039 -0.0327 0.045 Uiso 1 1 calc R
C27 C 1.0752(3) 0.5243(2) 0.13654(9) 0.0348(5) Uani 1 1 d .
H27 H 1.0455 0.5641 0.1045 0.042 Uiso 1 1 calc R
C28 C 1.2251(3) 0.6090(3) 0.16894(10) 0.0398(6) Uani 1 1 d .
H28 H 1.2949 0.7042 0.1583 0.048 Uiso 1 1 calc R
C42 C 1.0320(3) -0.1784(3) 0.03370(11) 0.0423(6) Uani 1 1 d .
H42 H 1.1372 -0.1737 0.0407 0.051 Uiso 1 1 calc R
C44 C 0.7895(3) -0.2346(2) -0.03160(9) 0.0369(5) Uani 1 1 d .
H44 H 0.7331 -0.2670 -0.0675 0.044 Uiso 1 1 calc R
C29 C 1.2679(3) 0.5511(3) 0.21616(10) 0.0393(5) Uani 1 1 d .
H29 H 1.3673 0.6080 0.2376 0.047 Uiso 1 1 calc R
C43 C 0.9486(3) -0.2240(3) -0.01947(11) 0.0423(6) Uani 1 1 d .
H43 H 0.9996 -0.2484 -0.0481 0.051 Uiso 1 1 calc R
O1 O 0.72466(18) 0.53487(16) 0.21761(6) 0.0325(3) Uani 1 1 d .
C10 C 0.6490(2) 0.3394(2) 0.28617(8) 0.0239(4) Uani 1 1 d .
N1 N 0.8918(2) 0.6922(2) 0.50031(7) 0.0302(4) Uani 1 1 d .
O3 O 1.07287(18) 0.63323(19) 0.45304(7) 0.0410(4) Uani 1 1 d .
C13 C 0.7928(2) 0.4378(2) 0.32809(8) 0.0246(4) Uani 1 1 d .
H13 H 0.8770 0.3972 0.3294 0.029 Uiso 1 1 calc R
C11 C 0.8811(3) 0.6201(2) 0.25058(8) 0.0293(4) Uani 1 1 d .
H11A H 0.9199 0.7282 0.2439 0.035 Uiso 1 1 calc R
H11B H 0.9608 0.5834 0.2395 0.035 Uiso 1 1 calc R
C9 C 0.6271(2) 0.3940(2) 0.23476(8) 0.0272(4) Uani 1 1 d .
C1 C 0.5372(2) 0.1891(2) 0.29768(8) 0.0261(4) Uani 1 1 d .
C6 C 0.4072(3) 0.0996(2) 0.25607(10) 0.0338(5) Uani 1 1 d .
C12 C 0.8617(2) 0.5990(2) 0.31137(8) 0.0247(4) Uani 1 1 d .
C17 C 0.7358(3) 0.6917(2) 0.48708(8) 0.0286(4) Uani 1 1 d .
C14 C 0.8728(2) 0.6964(2) 0.35363(8) 0.0252(4) Uani 1 1 d .
H14 H 0.9134 0.8025 0.3523 0.030 Uiso 1 1 calc R
C16 C 0.9444(2) 0.6450(2) 0.45454(9) 0.0272(4) Uani 1 1 d .
C15 C 0.8100(2) 0.6100(2) 0.40410(8) 0.0245(4) Uani 1 1 d .
C2 C 0.5497(3) 0.1257(2) 0.34997(9) 0.0310(5) Uani 1 1 d .
H2 H 0.6335 0.1825 0.3779 0.037 Uiso 1 1 calc R
C22 C 0.6827(2) 0.6454(2) 0.43049(8) 0.0255(4) Uani 1 1 d .
C18 C 0.6380(3) 0.7257(3) 0.52185(10) 0.0428(6) Uani 1 1 d .
H18 H 0.6734 0.7576 0.5597 0.051 Uiso 1 1 calc R
C21 C 0.5317(3) 0.6336(2) 0.40746(10) 0.0358(5) Uani 1 1 d .
H21 H 0.4973 0.6045 0.3694 0.043 Uiso 1 1 calc R
C8 C 0.4954(3) 0.3058(3) 0.19394(9) 0.0352(5) Uani 1 1 d .
H8 H 0.4811 0.3461 0.1599 0.042 Uiso 1 1 calc R
C3 C 0.4402(3) -0.0180(3) 0.35997(11) 0.0406(6) Uani 1 1 d .
H3 H 0.4501 -0.0574 0.3946 0.049 Uiso 1 1 calc R
C7 C 0.3898(3) 0.1626(3) 0.20424(10) 0.0389(5) Uani 1 1 d .
H7 H 0.3047 0.1051 0.1768 0.047 Uiso 1 1 calc R
C5 C 0.2986(3) -0.0491(3) 0.26766(12) 0.0440(6) Uani 1 1 d .
H5 H 0.2153 -0.1091 0.2401 0.053 Uiso 1 1 calc R
C4 C 0.3134(3) -0.1062(3) 0.31843(12) 0.0471(6) Uani 1 1 d .
H4 H 0.2395 -0.2036 0.3256 0.057 Uiso 1 1 calc R
C20 C 0.4315(3) 0.6658(3) 0.44206(12) 0.0450(6) Uani 1 1 d .
H20 H 0.3287 0.6571 0.4273 0.054 Uiso 1 1 calc R
C19 C 0.4852(3) 0.7107(3) 0.49819(12) 0.0485(7) Uani 1 1 d .
H19 H 0.4170 0.7315 0.5210 0.058 Uiso 1 1 calc R
C23 C 0.9868(3) 0.7374(3) 0.55557(9) 0.0398(6) Uani 1 1 d .
H23A H 1.0652 0.6913 0.5586 0.048 Uiso 1 1 calc R
H23B H 0.9143 0.6987 0.5845 0.048 Uiso 1 1 calc R
C48 C 0.3610(3) -0.4157(3) -0.04789(12) 0.0540(7) Uani 1 1 d .
H48A H 0.4436 -0.4536 -0.0517 0.081 Uiso 1 1 calc R
H48B H 0.2858 -0.4445 -0.0817 0.081 Uiso 1 1 calc R
H48C H 0.3031 -0.4588 -0.0164 0.081 Uiso 1 1 calc R
C24 C 1.0770(4) 0.9100(3) 0.56548(11) 0.0507(7) Uani 1 1 d .
H24A H 1.1526 0.9481 0.5379 0.076 Uiso 1 1 calc R
H24B H 1.1356 0.9353 0.6026 0.076 Uiso 1 1 calc R
H24C H 0.9998 0.9561 0.5622 0.076 Uiso 1 1 calc R
O2 O 0.74900(18) 0.45058(15) 0.38418(6) 0.0295(3) Uani 1 1 d .

loop_
_atom_site_aniso_label
_atom_site_aniso_U_11
_atom_site_aniso_U_22
_atom_site_aniso_U_33
_atom_site_aniso_U_23
_atom_site_aniso_U_13
_atom_site_aniso_U_12
O4 0.0396(8) 0.0272(8) 0.0249(7) 0.0035(6) -0.0015(6) 0.0090(6)
O5 0.0359(8) 0.0205(7) 0.0214(7) -0.0002(5) 0.0012(6) 0.0065(6)
O6 0.0284(8) 0.0384(9) 0.0470(9) 0.0057(7) 0.0047(7) 0.0155(7)
C34 0.0280(10) 0.0237(10) 0.0229(10) -0.0030(8) 0.0043(8) 0.0124(8)
C25 0.0288(10) 0.0225(10) 0.0274(10) -0.0033(8) 0.0068(8) 0.0111(8)
N2 0.0299(9) 0.0280(9) 0.0255(9) 0.0022(7) -0.0032(7) 0.0098(7)
C33 0.0343(11) 0.0253(10) 0.0241(10) -0.0014(8) 0.0034(8) 0.0129(9)
C30 0.0294(11) 0.0296(11) 0.0343(12) -0.0046(9) 0.0059(9) 0.0099(9)
C45 0.0322(11) 0.0198(10) 0.0277(10) 0.0047(8) 0.0046(8) 0.0072(8)
C46 0.0250(10) 0.0208(10) 0.0298(11) 0.0058(8) 0.0015(8) 0.0079(8)
C36 0.0222(9) 0.0240(10) 0.0259(10) 0.0030(8) 0.0033(8) 0.0091(8)
C38 0.0255(10) 0.0220(10) 0.0263(10) 0.0031(8) 0.0017(8) 0.0075(8)
C37 0.0264(10) 0.0239(10) 0.0221(10) 0.0002(8) 0.0040(8) 0.0105(8)
C40 0.0258(10) 0.0192(9) 0.0274(10) 0.0032(8) 0.0040(8) 0.0062(8)
C26 0.0309(11) 0.0238(10) 0.0274(10) -0.0016(8) 0.0054(8) 0.0095(9)
C35 0.0338(11) 0.0274(11) 0.0272(11) 0.0027(8) 0.0058(9) 0.0113(9)
C41 0.0260(11) 0.0307(11) 0.0406(12) 0.0055(9) 0.0010(9) 0.0091(9)
C39 0.0245(10) 0.0192(9) 0.0257(10) 0.0003(8) 0.0005(8) 0.0055(8)
C31 0.0319(12) 0.0371(12) 0.0336(12) -0.0082(10) -0.0052(9) 0.0098(10)
C32 0.0391(12) 0.0378(12) 0.0252(11) -0.0040(9) -0.0041(9) 0.0162(10)
C47 0.0430(13) 0.0315(12) 0.0304(11) 0.0028(9) -0.0108(10) 0.0115(10)
C27 0.0431(13) 0.0272(11) 0.0337(12) 0.0028(9) 0.0125(10) 0.0123(10)
C28 0.0391(13) 0.0257(11) 0.0477(14) 0.0021(10) 0.0169(11) 0.0037(10)
C42 0.0330(12) 0.0365(13) 0.0621(16) 0.0113(11) 0.0168(11) 0.0163(10)
C44 0.0499(14) 0.0311(12) 0.0279(11) 0.0020(9) 0.0085(10) 0.0139(10)
C29 0.0303(12) 0.0298(12) 0.0481(14) -0.0057(10) 0.0044(10) 0.0030(9)
C43 0.0496(14) 0.0365(13) 0.0466(14) 0.0073(11) 0.0259(12) 0.0192(11)
O1 0.0428(9) 0.0274(8) 0.0254(7) 0.0040(6) 0.0021(6) 0.0127(7)
C10 0.0256(10) 0.0225(10) 0.0252(10) -0.0032(8) 0.0031(8) 0.0118(8)
N1 0.0393(10) 0.0304(9) 0.0229(9) -0.0034(7) -0.0041(7) 0.0184(8)
O3 0.0323(9) 0.0485(10) 0.0462(10) -0.0011(8) -0.0004(7) 0.0218(7)
C13 0.0270(10) 0.0247(10) 0.0231(10) -0.0004(8) 0.0040(8) 0.0117(8)
C11 0.0328(11) 0.0263(10) 0.0281(11) 0.0012(8) 0.0082(9) 0.0104(9)
C9 0.0314(11) 0.0254(10) 0.0279(10) -0.0012(8) 0.0029(8) 0.0152(9)
C1 0.0269(10) 0.0229(10) 0.0291(10) -0.0038(8) 0.0049(8) 0.0110(8)
C6 0.0272(11) 0.0297(11) 0.0425(13) -0.0060(9) 0.0007(9) 0.0110(9)
C12 0.0236(10) 0.0237(10) 0.0262(10) 0.0006(8) 0.0046(8) 0.0088(8)
C17 0.0367(11) 0.0253(10) 0.0282(11) 0.0063(8) 0.0078(9) 0.0161(9)
C14 0.0257(10) 0.0202(9) 0.0271(10) 0.0013(8) 0.0052(8) 0.0063(8)
C16 0.0290(11) 0.0212(10) 0.0308(11) 0.0009(8) 0.0014(8) 0.0099(8)
C15 0.0270(10) 0.0192(9) 0.0246(10) -0.0021(8) 0.0021(8) 0.0073(8)
C2 0.0357(12) 0.0244(10) 0.0310(11) -0.0014(8) 0.0066(9) 0.0102(9)
C22 0.0271(10) 0.0202(10) 0.0275(10) 0.0048(8) 0.0045(8) 0.0076(8)
C18 0.0657(17) 0.0421(14) 0.0329(12) 0.0087(10) 0.0205(11) 0.0310(13)
C21 0.0288(11) 0.0320(12) 0.0430(13) 0.0095(10) 0.0040(10) 0.0084(9)
C8 0.0423(13) 0.0384(12) 0.0273(11) -0.0034(9) -0.0047(9) 0.0210(10)
C3 0.0472(14) 0.0281(12) 0.0465(14) 0.0073(10) 0.0174(11) 0.0126(10)
C7 0.0342(12) 0.0391(13) 0.0387(13) -0.0111(10) -0.0111(10) 0.0141(10)
C5 0.0292(12) 0.0321(12) 0.0622(17) -0.0078(11) -0.0006(11) 0.0057(10)
C4 0.0370(13) 0.0256(12) 0.0712(18) 0.0034(12) 0.0164(12) 0.0032(10)
C20 0.0298(12) 0.0419(14) 0.0700(18) 0.0218(12) 0.0166(12) 0.0182(11)
C19 0.0546(16) 0.0496(15) 0.0603(17) 0.0238(13) 0.0361(13) 0.0334(13)
C23 0.0585(15) 0.0382(13) 0.0243(11) -0.0044(9) -0.0105(10) 0.0249(12)
C48 0.0546(16) 0.0335(13) 0.0559(16) 0.0045(12) -0.0248(13) 0.0060(12)
C24 0.0697(18) 0.0401(14) 0.0374(13) -0.0095(11) -0.0181(12) 0.0233(13)
O2 0.0415(8) 0.0203(7) 0.0216(7) -0.0011(5) 0.0053(6) 0.0073(6)

loop_
_atom_type_symbol
_atom_type_description
_atom_type_scat_dispersion_real
_atom_type_scat_dispersion_imag
_atom_type_scat_source
C C 0.0033 0.0016 'International Tables Vol C Tables 4.2.6.8 and 6.1.1.4'
H H 0.0000 0.0000 'International Tables Vol C Tables 4.2.6.8 and 6.1.1.4'
N N 0.0061 0.0033 'International Tables Vol C Tables 4.2.6.8 and 6.1.1.4'
O O 0.0106 0.0060 'International Tables Vol C Tables 4.2.6.8 and 6.1.1.4'

loop_
_geom_angle_atom_site_label_1
_geom_angle_atom_site_label_2
_geom_angle_atom_site_label_3
_geom_angle
C33 O4 C35 117.37(15)
C39 O5 C37 109.54(14)
C33 C34 C25 118.85(18)
C33 C34 C37 119.39(18)
C25 C34 C37 121.76(17)
C26 C25 C30 118.04(18)
C26 C25 C34 122.08(18)
C30 C25 C34 119.87(19)
C46 N2 C45 111.35(16)
C46 N2 C47 124.18(18)
C45 N2 C47 124.44(18)
O4 C33 C34 125.04(18)
O4 C33 C32 113.65(18)
C34 C33 C32 121.30(19)
C29 C30 C31 122.1(2)
C29 C30 C25 119.2(2)
C31 C30 C25 118.66(19)
C44 C45 C40 121.7(2)
C44 C45 N2 128.54(19)
C40 C45 N2 109.78(17)
O6 C46 N2 126.85(19)
O6 C46 C39 125.42(18)
N2 C46 C39 107.73(16)
C38 C36 C35 131.86(19)
C38 C36 C37 111.03(17)
C35 C36 C37 116.34(16)
C36 C38 C39 109.52(17)
C36 C38 H38 125.2
C39 C38 H38 125.2
O5 C37 C36 103.97(15)
O5 C37 C34 112.68(15)
C36 C37 C34 109.50(16)
O5 C37 H37 110.2
C36 C37 H37 110.2
C34 C37 H37 110.2
C41 C40 C45 120.60(19)
C41 C40 C39 130.15(19)
C45 C40 C39 109.22(17)
C27 C26 C25 121.0(2)
C27 C26 H26 119.5
C25 C26 H26 119.5
O4 C35 C36 108.90(16)
O4 C35 H35A 109.9
C36 C35 H35A 109.9
O4 C35 H35B 109.9
C36 C35 H35B 109.9
H35A C35 H35B 108.3
C40 C41 C42 118.7(2)
C40 C41 H41 120.6
C42 C41 H41 120.6
O5 C39 C38 104.67(15)
O5 C39 C40 111.76(15)
C38 C39 C40 116.42(16)
O5 C39 C46 109.37(15)
C38 C39 C46 112.77(16)
C40 C39 C46 101.91(15)
C32 C31 C30 121.2(2)
C32 C31 H31 119.4
C30 C31 H31 119.4
C31 C32 C33 120.1(2)
C31 C32 H32 120.0
C33 C32 H32 120.0
N2 C47 C48 111.60(18)
N2 C47 H47A 109.3
C48 C47 H47A 109.3
N2 C47 H47B 109.3
C48 C47 H47B 109.3
H47A C47 H47B 108.0
C26 C27 C28 120.7(2)
C26 C27 H27 119.7
C28 C27 H27 119.7
C29 C28 C27 119.6(2)
C29 C28 H28 120.2
C27 C28 H28 120.2
C43 C42 C41 120.1(2)
C43 C42 H42 119.9
C41 C42 H42 119.9
C45 C44 C43 117.1(2)
C45 C44 H44 121.4
C43 C44 H44 121.4
C28 C29 C30 121.4(2)
C28 C29 H29 119.3
C30 C29 H29 119.3
C42 C43 C44 121.8(2)
C42 C43 H43 119.1
C44 C43 H43 119.1
C9 O1 C11 117.54(15)
C9 C10 C1 118.84(18)
C9 C10 C13 119.14(17)
C1 C10 C13 121.99(17)
C16 N1 C17 111.44(16)
C16 N1 C23 123.54(18)
C17 N1 C23 125.02(18)
O2 C13 C12 104.03(15)
O2 C13 C10 113.48(16)
C12 C13 C10 109.78(16)
O2 C13 H13 109.8
C12 C13 H13 109.8
C10 C13 H13 109.8
O1 C11 C12 109.09(16)
O1 C11 H11A 109.9
C12 C11 H11A 109.9
O1 C11 H11B 109.9
C12 C11 H11B 109.9
H11A C11 H11B 108.3
O1 C9 C10 125.43(18)
O1 C9 C8 113.29(18)
C10 C9 C8 121.27(19)
C2 C1 C6 118.05(19)
C2 C1 C10 122.27(18)
C6 C1 C10 119.68(19)
C5 C6 C7 121.9(2)
C5 C6 C1 119.2(2)
C7 C6 C1 118.9(2)
C14 C12 C11 131.58(19)
C14 C12 C13 111.09(17)
C11 C12 C13 116.57(16)
C18 C17 C22 120.9(2)
C18 C17 N1 129.4(2)
C22 C17 N1 109.66(17)
C12 C14 C15 109.76(17)
C12 C14 H14 125.1
C15 C14 H14 125.1
O3 C16 N1 126.51(19)
O3 C16 C15 125.83(19)
N1 C16 C15 107.66(16)
O2 C15 C14 104.40(15)
O2 C15 C22 111.73(15)
C14 C15 C22 115.79(16)
O2 C15 C16 109.73(15)
C14 C15 C16 113.25(16)
C22 C15 C16 102.07(15)
C3 C2 C1 121.0(2)
C3 C2 H2 119.5
C1 C2 H2 119.5
C21 C22 C17 120.7(2)
C21 C22 C15 130.16(19)
C17 C22 C15 109.15(17)
C17 C18 C19 117.6(2)
C17 C18 H18 121.2
C19 C18 H18 121.2
C22 C21 C20 119.0(2)
C22 C21 H21 120.5
C20 C21 H21 120.5
C7 C8 C9 120.3(2)
C7 C8 H8 119.8
C9 C8 H8 119.8
C2 C3 C4 120.6(2)
C2 C3 H3 119.7
C4 C3 H3 119.7
C8 C7 C6 121.0(2)
C8 C7 H7 119.5
C6 C7 H7 119.5
C4 C5 C6 121.3(2)
C4 C5 H5 119.4
C6 C5 H5 119.4
C5 C4 C3 119.9(2)
C5 C4 H4 120.0
C3 C4 H4 120.0
C19 C20 C21 119.7(2)
C19 C20 H20 120.1
C21 C20 H20 120.1
C20 C19 C18 122.1(2)
C20 C19 H19 119.0
C18 C19 H19 119.0
N1 C23 C24 111.92(18)
N1 C23 H23A 109.2
C24 C23 H23A 109.2
N1 C23 H23B 109.2
C24 C23 H23B 109.2
H23A C23 H23B 107.9
C47 C48 H48A 109.5
C47 C48 H48B 109.5
H48A C48 H48B 109.5
C47 C48 H48C 109.5
H48A C48 H48C 109.5
H48B C48 H48C 109.5
C23 C24 H24A 109.5
C23 C24 H24B 109.5
H24A C24 H24B 109.5
C23 C24 H24C 109.5
H24A C24 H24C 109.5
H24B C24 H24C 109.5
C15 O2 C13 110.00(14)

loop_
_geom_bond_atom_site_label_1
_geom_bond_atom_site_label_2
_geom_bond_distance
O4 C33 1.376(2)
O4 C35 1.445(2)
O5 C39 1.439(2)
O5 C37 1.448(2)
O6 C46 1.215(2)
C34 C33 1.377(3)
C34 C25 1.429(3)
C34 C37 1.512(3)
C25 C26 1.417(3)
C25 C30 1.418(3)
N2 C46 1.363(3)
N2 C45 1.413(3)
N2 C47 1.457(3)
C33 C32 1.413(3)
C30 C29 1.414(3)
C30 C31 1.417(3)
C45 C44 1.381(3)
C45 C40 1.385(3)
C46 C39 1.557(3)
C36 C38 1.322(3)
C36 C35 1.481(3)
C36 C37 1.491(3)
C38 C39 1.499(3)
C38 H38 0.9300
C37 H37 0.9800
C40 C41 1.378(3)
C40 C39 1.505(3)
C26 C27 1.371(3)
C26 H26 0.9300
C35 H35A 0.9700
C35 H35B 0.9700
C41 C42 1.393(3)
C41 H41 0.9300
C31 C32 1.357(3)
C31 H31 0.9300
C32 H32 0.9300
C47 C48 1.521(3)
C47 H47A 0.9700
C47 H47B 0.9700
C27 C28 1.402(3)
C27 H27 0.9300
C28 C29 1.362(3)
C28 H28 0.9300
C42 C43 1.377(4)
C42 H42 0.9300
C44 C43 1.397(3)
C44 H44 0.9300
C29 H29 0.9300
C43 H43 0.9300
O1 C9 1.373(2)
O1 C11 1.448(2)
C10 C9 1.376(3)
C10 C1 1.431(3)
C10 C13 1.512(3)
N1 C16 1.363(3)
N1 C17 1.410(3)
N1 C23 1.457(3)
O3 C16 1.210(2)
C13 O2 1.444(2)
C13 C12 1.490(3)
C13 H13 0.9800
C11 C12 1.486(3)
C11 H11A 0.9700
C11 H11B 0.9700
C9 C8 1.414(3)
C1 C2 1.418(3)
C1 C6 1.421(3)
C6 C5 1.411(3)
C6 C7 1.415(3)
C12 C14 1.321(3)
C17 C18 1.384(3)
C17 C22 1.388(3)
C14 C15 1.500(3)
C14 H14 0.9300
C16 C15 1.553(3)
C15 O2 1.441(2)
C15 C22 1.502(3)
C2 C3 1.369(3)
C2 H2 0.9300
C22 C21 1.379(3)
C18 C19 1.388(4)
C18 H18 0.9300
C21 C20 1.390(3)
C21 H21 0.9300
C8 C7 1.356(3)
C8 H8 0.9300
C3 C4 1.401(4)
C3 H3 0.9300
C7 H7 0.9300
C5 C4 1.361(4)
C5 H5 0.9300
C4 H4 0.9300
C20 C19 1.376(4)
C20 H20 0.9300
C19 H19 0.9300
C23 C24 1.513(3)
C23 H23A 0.9700
C23 H23B 0.9700
C48 H48A 0.9600
C48 H48B 0.9600
C48 H48C 0.9600
C24 H24A 0.9600
C24 H24B 0.9600
C24 H24C 0.9600
